data_2105836
loop_
_publ_author_name
'Madsen, Solveig R\/ogild'
'Lock, Nina'
'Overgaard, Jacob'
'Iversen, Bo Brummerstedt'

_publ_section_title
;
 Anisotropic thermal expansion in a metal--organic framework
;
_journal_coeditor_code GW5029
_journal_issue 3
_journal_name_full 'Acta Crystallographica Section B'
_journal_page_first 595
_journal_page_last 601
_journal_paper_doi 10.1107/S2052520614003497
_journal_volume 70
_journal_year 2014
_chemical_formula_moiety 'C9 H3 Mn O6, C6 H11 N2'
_chemical_formula_sum 'C15 H14 Mn N2 O6'
_chemical_formula_weight 373.22
_chemical_name_systematic
;
 ?
;
_space_group_crystal_system orthorhombic
_space_group_IT_number 61
_space_group_name_Hall '-P 2ac 2ab'
_space_group_name_H-M_alt 'P b c a'
_symmetry_space_group_name_Hall '-P 2ac 2ab'
_symmetry_space_group_name_H-M 'P b c a'
_atom_sites_solution_hydrogens geom
_atom_sites_solution_primary direct
_atom_sites_solution_secondary difmap
_audit_creation_method
;
  Olex2 1.2
  (compiled Apr 23 2013 17:59:47, GUI svn.r4466)
;
_cell_angle_alpha 90
_cell_angle_beta 90
_cell_angle_gamma 90
_cell_formula_units_Z 8
_cell_length_a 14.7079(5)
_cell_length_b 12.3931(4)
_cell_length_c 16.6458(5)
_cell_measurement_reflns_used 2092
_cell_measurement_temperature 160(2)
_cell_measurement_theta_max 29.2646
_cell_measurement_theta_min 2.4422
_cell_volume 3034.14(17)
_computing_cell_refinement
;
CrysAlisPro, Agilent Technologies,
Version 1.171.35.8 (release 07-03-2011 CrysAlis171 .NET)
(compiled Mar  7 2011,18:06:32)
;
_computing_data_collection
;
CrysAlisPro, Agilent Technologies,
Version 1.171.35.8 (release 07-03-2011 CrysAlis171 .NET)
(compiled Mar  7 2011,18:06:32)
;
_computing_data_reduction
;
CrysAlisPro, Agilent Technologies,
Version 1.171.35.8 (release 07-03-2011 CrysAlis171 .NET)
(compiled Mar  7 2011,18:06:32)
;
_computing_molecular_graphics
;
O. V. Dolomanov, L. J. Bourhis, R. J. Gildea, J. A. K. Howard and H. Puschmann,
OLEX2: a complete structure solution, refinement and analysis program.
J. Appl. Cryst. (2009). 42, 339-341.
;
_computing_publication_material
;
O. V. Dolomanov, L. J. Bourhis, R. J. Gildea, J. A. K. Howard and H. Puschmann,
OLEX2: a complete structure solution, refinement and analysis program.
J. Appl. Cryst. (2009). 42, 339-341.
;
_computing_structure_refinement
;
SHELXL, G.M. Sheldrick, Acta Cryst.
(2008). A64, 112-122
;
_diffrn_ambient_temperature 160.15
_diffrn_detector_area_resol_mean 10.3590
_diffrn_measured_fraction_theta_full 1.000
_diffrn_measured_fraction_theta_max 0.873
_diffrn_measurement_device_type 'SuperNova, Single source at offset), Atlas'
_diffrn_measurement_method '\w scans'
_diffrn_radiation_type MoK\a
_diffrn_radiation_wavelength 0.71073
_diffrn_reflns_av_R_equivalents 0.0635
_diffrn_reflns_limit_h_max 18
_diffrn_reflns_limit_h_min -14
_diffrn_reflns_limit_k_max 16
_diffrn_reflns_limit_k_min -12
_diffrn_reflns_limit_l_max 19
_diffrn_reflns_limit_l_min -22
_diffrn_reflns_number 10847
_diffrn_reflns_theta_full 25.242
_diffrn_reflns_theta_max 29.329
_diffrn_reflns_theta_min 2.447
_exptl_absorpt_coefficient_mu 0.906
_exptl_absorpt_correction_T_max 1.00000
_exptl_absorpt_correction_T_min 0.97427
_exptl_absorpt_correction_type multi-scan
_exptl_absorpt_process_details
;
CrysAlisPro, Agilent Technologies,
Version 1.171.35.8 (release 07-03-2011 CrysAlis171 .NET)
(compiled Mar  7 2011,18:06:32)
Empirical absorption correction using spherical harmonics,
 implemented in SCALE3 ABSPACK scaling algorithm.
;
_exptl_crystal_colour colorless
_exptl_crystal_density_diffrn 1.634
_exptl_crystal_density_method 'not measured'
_exptl_crystal_description prism
_exptl_crystal_F_000 1528
_exptl_crystal_size_max 0.15
_exptl_crystal_size_mid 0.11
_exptl_crystal_size_min 0.07
_refine_diff_density_max 0.882
_refine_diff_density_min -0.613
_refine_ls_extinction_method none
_refine_ls_goodness_of_fit_ref 1.047
_refine_ls_hydrogen_treatment constr
_refine_ls_matrix_type full
_refine_ls_number_parameters 212
_refine_ls_number_reflns 3632
_refine_ls_number_restraints 282
_refine_ls_restrained_S_all 1.029
_refine_ls_R_factor_all 0.1198
_refine_ls_R_factor_gt 0.0658
_refine_ls_shift/su_max 0.002
_refine_ls_shift/su_mean 0.000
_refine_ls_structure_factor_coef Fsqd
_refine_ls_weighting_details 'w=1/[\s^2^(Fo^2^)+(0.0525P)^2^+6.2464P] where P=(Fo^2^+2Fc^2^)/3'
_refine_ls_weighting_scheme calc
_refine_ls_wR_factor_gt 0.1331
_refine_ls_wR_factor_ref 0.1633
_reflns_number_gt 2276
_reflns_number_total 3632
_reflns_threshold_expression 'I > 2\s(I)'
_cod_data_source_file gw5029sup1.cif
_cod_data_source_block c160k
_cod_database_code 2105836
_cod_database_fobs_code 2105836
_shelx_space_group_comment
;
The symmetry employed for this shelxl refinement is uniquely defined
by the following loop, which should always be used as a source of
symmetry information in preference to the above space-group names.
They are only intended as comments.
;
_shelxl_version_number .2013

loop_
_space_group_symop_operation_xyz
'x, y, z'
'-x+1/2, -y, z+1/2'
'x+1/2, -y+1/2, -z'
'-x, y+1/2, -z+1/2'
'-x, -y, -z'
'x-1/2, y, -z-1/2'
'-x-1/2, y-1/2, z'
'x, -y-1/2, z-1/2'

loop_
_atom_site_type_symbol
_atom_site_label
_atom_site_fract_x
_atom_site_fract_y
_atom_site_fract_z
_atom_site_U_iso_or_equiv
_atom_site_adp_type
_atom_site_calc_flag
_atom_site_occupancy
_atom_site_disorder_assembly
_atom_site_disorder_group
O O2 0.49859(19) 0.5806(2) 0.62602(17) 0.0218(6) Uani d 1 . .
O O3 0.5952(2) 0.3468(2) 0.66660(18) 0.0299(7) Uani d 1 . .
O O1 0.52422(19) 0.3799(2) 0.50315(16) 0.0214(6) Uani d 1 . .
O O4 0.6741(2) 0.4887(2) 0.70191(17) 0.0265(7) Uani d 1 . .
C C7 0.4624(3) 0.6371(3) 0.5709(2) 0.0176(8) Uani d 1 . .
C C2 0.5932(3) 0.2675(3) 0.8258(2) 0.0199(9) Uani d 1 . .
H H2 0.5576 0.2305 0.7870 0.024 Uiso calc 1 . .
C C9 0.7313(3) 0.5746(4) 0.4951(2) 0.0209(9) Uani d 1 . .
C C10 0.3911(7) 0.2212(8) 0.6321(5) 0.057(2) Uiso d 0.797(7) A 1
H H10A 0.4357 0.1636 0.6408 0.086 Uiso calc 0.797(7) A 1
H H10B 0.4128 0.2694 0.5896 0.086 Uiso calc 0.797(7) A 1
H H10C 0.3328 0.1894 0.6162 0.086 Uiso calc 0.797(7) A 1
C C11A 0.3485(15) 0.2618(18) 0.7903(12) 0.014(4) Uiso d 0.203(7) A -2
H H11A 0.3242 0.2034 0.8205 0.016 Uiso calc 0.203(7) A -2
C C12A 0.4002(13) 0.3676(14) 0.6852(12) 0.015(4) Uiso d 0.203(7) A -2
H H12A 0.4187 0.3940 0.6341 0.018 Uiso calc 0.203(7) A -2
C C13A 0.3936(17) 0.4206(17) 0.7537(13) 0.030(5) Uiso d 0.203(7) A -2
H H13A 0.4066 0.4954 0.7587 0.036 Uiso calc 0.203(7) A -2
C C14 0.3884(5) 0.5157(6) 0.8324(5) 0.053(2) Uiso d 0.797(7) A 1
H H14A 0.3280 0.5480 0.8427 0.063 Uiso calc 0.797(7) A 1
H H14B 0.4218 0.5639 0.7953 0.063 Uiso calc 0.797(7) A 1
C C15 0.4387(6) 0.5073(7) 0.9084(5) 0.068(3) Uiso d 0.797(7) A 1
H H15A 0.4985 0.4751 0.8983 0.102 Uiso calc 0.797(7) A 1
H H15B 0.4046 0.4617 0.9459 0.102 Uiso calc 0.797(7) A 1
H H15C 0.4465 0.5794 0.9316 0.102 Uiso calc 0.797(7) A 1
O O5 0.7093(2) 0.4809(2) 0.48469(19) 0.0337(8) Uani d 1 . .
C C6 0.3472(3) 0.7812(3) 0.5403(2) 0.0196(9) Uani d 1 . .
H H6 0.3428 0.7541 0.4870 0.023 Uiso calc 1 . .
C C5 0.7030(3) 0.3715(3) 0.9376(2) 0.0208(9) Uani d 1 . .
C C4 0.6954(3) 0.4113(3) 0.8599(2) 0.0206(9) Uani d 1 . .
H H4 0.7271 0.4752 0.8454 0.025 Uiso calc 1 . .
C C1 0.4036(3) 0.7302(3) 0.5953(2) 0.0185(8) Uani d 1 . .
C C3 0.6424(3) 0.3592(3) 0.8034(2) 0.0202(9) Uani d 1 . .
C C8 0.6377(3) 0.3984(3) 0.7175(2) 0.0195(8) Uani d 1 . .
N N1A 0.374(3) 0.2631(18) 0.7062(15) 0.048(6) Uiso d 0.203(7) A -2
C C12 0.3451(6) 0.2363(7) 0.7739(5) 0.044(2) Uiso d 0.797(7) A 1
H H12 0.3261 0.1636 0.7809 0.053 Uiso calc 0.797(7) A 1
C C13 0.3434(5) 0.3171(6) 0.8310(4) 0.0432(18) Uiso d 0.797(7) A 1
H H13 0.3232 0.3103 0.8849 0.052 Uiso calc 0.797(7) A 1
C C14A 0.345(2) 0.381(3) 0.8978(15) 0.095(12) Uiso d 0.203(7) A -2
H H14C 0.3168 0.3149 0.9208 0.114 Uiso calc 0.203(7) A -2
H H14D 0.2988 0.4387 0.8996 0.114 Uiso calc 0.203(7) A -2
C C15A 0.424(3) 0.413(5) 0.951(2) 0.146(19) Uiso d 0.203(7) A -2
H H15D 0.4807 0.3850 0.9279 0.219 Uiso calc 0.203(7) A -2
H H15E 0.4153 0.3833 1.0047 0.219 Uiso calc 0.203(7) A -2
H H15F 0.4272 0.4919 0.9539 0.219 Uiso calc 0.203(7) A -2
N N1 0.3794(7) 0.2817(6) 0.7054(4) 0.0418(18) Uiso d 0.797(7) A 1
C C10A 0.381(5) 0.184(4) 0.641(3) 0.14(2) Uiso d 0.203(7) A -2
H H10D 0.4455 0.1649 0.6338 0.208 Uiso calc 0.203(7) A -2
H H10E 0.3571 0.2144 0.5917 0.208 Uiso calc 0.203(7) A -2
H H10F 0.3469 0.1188 0.6557 0.208 Uiso calc 0.203(7) A -2
C C11 0.3966(5) 0.3849(6) 0.7216(5) 0.0388(16) Uiso d 0.797(7) A 1
H H11 0.4207 0.4343 0.6836 0.047 Uiso calc 0.797(7) A 1
N N2 0.3768(4) 0.4102(5) 0.7950(4) 0.0402(15) Uiso d 0.797(7) A 1
N N2A 0.367(2) 0.360(2) 0.8152(12) 0.065(6) Uiso d 0.203(7) A -2
O O6 0.6983(2) 0.6313(2) 0.55136(18) 0.0321(8) Uani d 1 . .
Mn Mn1 0.60497(4) 0.48245(5) 0.57893(4) 0.0171(2) Uani d 1 . .

loop_
_atom_site_aniso_label
_atom_site_aniso_U_11
_atom_site_aniso_U_22
_atom_site_aniso_U_33
_atom_site_aniso_U_12
_atom_site_aniso_U_13
_atom_site_aniso_U_23
O2 0.0258(15) 0.0208(15) 0.0187(14) 0.0047(12) -0.0009(12) 0.0014(12)
O3 0.043(2) 0.0257(16) 0.0213(15) -0.0052(14) -0.0035(14) 0.0065(13)
O1 0.0267(16) 0.0199(15) 0.0175(14) -0.0012(12) 0.0007(13) -0.0035(12)
O4 0.0296(16) 0.0288(17) 0.0210(14) -0.0058(13) -0.0033(13) 0.0085(12)
C7 0.0178(19) 0.017(2) 0.0183(19) -0.0022(15) -0.0007(17) -0.0026(16)
C2 0.022(2) 0.020(2) 0.0182(19) 0.0000(16) -0.0027(18) -0.0020(16)
C9 0.018(2) 0.029(2) 0.0157(18) -0.0011(16) 0.0013(16) 0.0045(16)
O5 0.0411(19) 0.0280(17) 0.0319(17) -0.0119(15) 0.0170(15) -0.0033(14)
C6 0.020(2) 0.020(2) 0.019(2) -0.0002(16) 0.0003(17) -0.0017(17)
C5 0.020(2) 0.023(2) 0.0195(19) 0.0001(17) -0.0016(17) -0.0028(16)
C4 0.021(2) 0.018(2) 0.0226(19) -0.0019(16) 0.0004(17) 0.0000(16)
C1 0.018(2) 0.017(2) 0.021(2) -0.0015(15) -0.0008(17) -0.0009(16)
C3 0.023(2) 0.019(2) 0.0189(18) -0.0002(16) -0.0019(16) 0.0030(15)
C8 0.0139(19) 0.023(2) 0.0219(18) -0.0002(15) -0.0027(16) 0.0081(15)
O6 0.0404(19) 0.0306(17) 0.0253(16) -0.0058(14) 0.0150(15) -0.0007(13)
Mn1 0.0210(3) 0.0166(3) 0.0138(3) 0.0003(2) 0.0013(3) 0.0004(2)

loop_
_atom_type_symbol
_atom_type_description
_atom_type_scat_dispersion_real
_atom_type_scat_dispersion_imag
_atom_type_scat_source
C C 0.0033 0.0016 'Int Tables C Tables 4.2.6.8 and 6.1.1.4'
H H 0.0000 0.0000 'Int Tables Vol C Tables 4.2.6.8 and 6.1.1.4'
N N 0.0061 0.0033 'Int Tables Vol C Tables 4.2.6.8 and 6.1.1.4'
O O 0.0106 0.0060 'Int Tables Vol C Tables 4.2.6.8 and 6.1.1.4'
Mn Mn 0.3368 0.7283 'Int Tables Vol C Tables 4.2.6.8 and 6.1.1.4'

loop_
_geom_angle_atom_site_label_1
_geom_angle_atom_site_label_2
_geom_angle_atom_site_label_3
_geom_angle_site_symmetry_1
_geom_angle_site_symmetry_3
_geom_angle
C7 O2 Mn1 . . 110.8(2)
C8 O3 Mn1 . . 91.5(2)
C7 O1 Mn1 5_666 . 125.8(3)
C8 O4 Mn1 . . 88.0(2)
O2 C7 C1 . . 118.0(3)
O1 C7 O2 5_666 . 123.2(4)
O1 C7 C1 5_666 . 118.8(4)
C1 C2 C3 4_646 . 120.3(4)
O5 C9 C5 . 2_664 120.0(4)
O5 C9 O6 . . 122.1(4)
O5 C9 Mn1 . . 57.7(2)
C5 C9 Mn1 2_664 . 173.0(3)
O6 C9 C5 . 2_664 117.8(4)
O6 C9 Mn1 . . 64.6(2)
N2A C11A N1A . . 104.0(17)
C13A C12A N1A . . 102.9(16)
C12A C13A N2A . . 113.8(17)
N2 C14 C15 . . 111.3(7)
C9 O5 Mn1 . . 94.4(3)
C1 C6 C5 . 4_656 120.6(4)
C6 C5 C9 4_646 2_665 121.8(4)
C4 C5 C9 . 2_665 118.8(4)
C4 C5 C6 . 4_646 119.4(4)
C3 C4 C5 . . 120.8(4)
C2 C1 C7 4_656 . 119.5(4)
C6 C1 C7 . . 121.1(4)
C6 C1 C2 . 4_656 119.4(4)
C2 C3 C8 . . 119.3(4)
C4 C3 C2 . . 119.4(4)
C4 C3 C8 . . 121.3(4)
O3 C8 O4 . . 122.1(4)
O3 C8 C3 . . 120.5(4)
O3 C8 Mn1 . . 60.0(2)
O4 C8 C3 . . 117.3(4)
O4 C8 Mn1 . . 62.5(2)
C3 C8 Mn1 . . 170.2(3)
C11A N1A C10A . . 136(3)
C12A N1A C11A . . 108.9(16)
C12A N1A C10A . . 115(2)
N1 C12 C13 . . 106.3(7)
C12 C13 N2 . . 107.5(7)
N2A C14A C15A . . 116(3)
C12 N1 C10 . . 122.4(8)
C11 N1 C10 . . 130.4(8)
C11 N1 C12 . . 107.3(7)
N2 C11 N1 . . 112.4(7)
C13 N2 C14 . . 127.0(7)
C11 N2 C14 . . 126.5(7)
C11 N2 C13 . . 106.5(6)
C11A N2A C13A . . 110.2(17)
C11A N2A C14A . . 115(2)
C13A N2A C14A . . 134(3)
C9 O6 Mn1 . . 86.1(2)
O2 Mn1 O3 . . 98.18(12)
O2 Mn1 O1 . . 98.49(11)
O2 Mn1 O4 . . 88.72(11)
O2 Mn1 C9 . . 118.25(13)
O2 Mn1 O5 . . 141.37(12)
O2 Mn1 C8 . . 92.22(12)
O2 Mn1 O6 . . 93.01(11)
O3 Mn1 O4 . . 57.89(11)
O3 Mn1 C9 . . 136.98(13)
O3 Mn1 C8 . . 28.54(12)
O3 Mn1 O6 . . 139.35(12)
O1 Mn1 O3 . . 84.42(11)
O1 Mn1 O4 . . 142.30(11)
O1 Mn1 C9 . . 109.94(12)
O1 Mn1 O5 . . 87.79(11)
O1 Mn1 C8 . . 112.94(12)
O1 Mn1 O6 . . 132.37(11)
O4 Mn1 C9 . . 98.55(12)
O4 Mn1 C8 . . 29.45(11)
O4 Mn1 O6 . . 83.60(11)
O5 Mn1 O3 . . 120.40(12)
O5 Mn1 O4 . . 109.25(12)
O5 Mn1 C9 . . 27.98(12)
O5 Mn1 C8 . . 120.40(13)
O5 Mn1 O6 . . 57.17(11)
C8 Mn1 C9 . . 121.79(13)
O6 Mn1 C9 . . 29.25(12)
O6 Mn1 C8 . . 112.59(12)

loop_
_geom_bond_atom_site_label_1
_geom_bond_atom_site_label_2
_geom_bond_site_symmetry_2
_geom_bond_distance
O2 C7 . 1.271(5)
O2 Mn1 . 2.131(3)
O3 C8 . 1.231(5)
O3 Mn1 . 2.231(3)
O1 C7 5_666 1.265(5)
O1 Mn1 . 2.149(3)
O4 C8 . 1.267(5)
O4 Mn1 . 2.287(3)
C7 O1 5_666 1.265(5)
C7 C1 . 1.498(5)
C2 C1 4_646 1.394(5)
C2 C3 . 1.397(6)
C9 O5 . 1.218(5)
C9 C5 2_664 1.516(6)
C9 O6 . 1.268(5)
C9 Mn1 . 2.589(4)
C10 N1 . 1.443(10)
C11A N1A . 1.448(18)
C11A N2A . 1.310(18)
C12A C13A . 1.320(17)
C12A N1A . 1.398(18)
C13A N2A . 1.331(18)
C14 C15 . 1.468(11)
C14 N2 . 1.458(9)
O5 Mn1 . 2.194(3)
C6 C5 4_656 1.390(6)
C6 C1 . 1.388(6)
C5 C9 2_665 1.516(6)
C5 C6 4_646 1.390(6)
C5 C4 . 1.389(6)
C4 C3 . 1.383(6)
C1 C2 4_656 1.394(5)
C3 C8 . 1.511(6)
C8 Mn1 . 2.576(4)
N1A C10A . 1.464(18)
C12 C13 . 1.380(10)
C12 N1 . 1.368(10)
C13 N2 . 1.390(9)
C14A C15A . 1.513(19)
C14A N2A . 1.437(18)
N1 C11 . 1.331(10)
C11 N2 . 1.294(9)
O6 Mn1 . 2.344(3)
